data_7120567
loop_
_publ_author_name
'He, Hongshan'
'Bosonetta, James D.'
'Wheeler, Kraig A.'
'May, P. Stanley'

_publ_section_title
;
 Sisters together: Co-sensitization of near-infrared emission of ytterbium
 (III) by BODIPY and porphyrin dyes
;
_journal_name_full 'Chem. Commun.'
_journal_paper_doi 10.1039/C7CC05437H
_journal_year 2017
_chemical_formula_moiety 'C46 H50 B2 F4 N6'
_chemical_formula_sum 'C46 H50 B2 F4 N6'
_chemical_formula_weight 784.54
_chemical_name_systematic
;
 ?
;
_space_group_crystal_system monoclinic
_space_group_IT_number 15
_space_group_name_Hall '-C 2yc'
_space_group_name_H-M_alt 'C 1 2/c 1'
_symmetry_space_group_name_Hall '-C 2yc'
_symmetry_space_group_name_H-M 'C 1 2/c 1'
_atom_sites_solution_hydrogens geom
_audit_creation_method SHELXL-2012
_audit_update_record
;
2017-07-14 deposited with the CCDC.
2017-08-15 downloaded from the CCDC.
;
_cell_angle_alpha 90
_cell_angle_beta 112.737(2)
_cell_angle_gamma 90
_cell_formula_units_Z 4
_cell_length_a 23.0192(7)
_cell_length_b 10.7450(3)
_cell_length_c 17.5896(5)
_cell_measurement_reflns_used 7841
_cell_measurement_temperature 100(2)
_cell_measurement_theta_max 67.039
_cell_measurement_theta_min 4.155
_cell_volume 4012.5(2)
_computing_cell_refinement APEX2
_computing_data_collection 'APEX2 (Bruker, 2010)'
_computing_data_reduction
;
SAINT (Bruker, 2013) and XPREP (Bruker, 2013)
;
_computing_molecular_graphics 'XSEED (Barbour, 2001)'
_computing_publication_material 'XSEED (Barbour, 2001)'
_computing_structure_refinement 'SHELXL-2012 (Sheldrick, 2012)'
_diffrn_ambient_temperature 100(2)
_diffrn_detector_area_resol_mean 8.33
_diffrn_measured_fraction_theta_full 1.000
_diffrn_measured_fraction_theta_max 1.000
_diffrn_measurement_device_type 'Bruker APEXII CCD'
_diffrn_measurement_method 'phi and omega scans'
_diffrn_radiation_monochromator graphite
_diffrn_radiation_source 'fine-focus sealed tube'
_diffrn_radiation_type CuK\a
_diffrn_radiation_wavelength 1.54178
_diffrn_reflns_av_R_equivalents 0.0588
_diffrn_reflns_av_unetI/netI 0.0271
_diffrn_reflns_Laue_measured_fraction_full 1.000
_diffrn_reflns_Laue_measured_fraction_max 1.000
_diffrn_reflns_limit_h_max 27
_diffrn_reflns_limit_h_min -27
_diffrn_reflns_limit_k_max 12
_diffrn_reflns_limit_k_min -12
_diffrn_reflns_limit_l_max 21
_diffrn_reflns_limit_l_min -21
_diffrn_reflns_number 42274
_diffrn_reflns_point_group_measured_fraction_full 1.000
_diffrn_reflns_point_group_measured_fraction_max 1.000
_diffrn_reflns_theta_full 67.679
_diffrn_reflns_theta_max 68.238
_diffrn_reflns_theta_min 4.165
_exptl_absorpt_coefficient_mu 0.726
_exptl_absorpt_correction_T_max 0.753
_exptl_absorpt_correction_T_min 0.472
_exptl_absorpt_correction_type multi-scan
_exptl_absorpt_process_details 'SADABS (Bruker, 2013)'
_exptl_crystal_colour orange
_exptl_crystal_density_diffrn 1.299
_exptl_crystal_description 'tranparent plate'
_exptl_crystal_F_000 1656
_exptl_crystal_size_max 0.406
_exptl_crystal_size_mid 0.206
_exptl_crystal_size_min 0.139
_refine_diff_density_max 0.203
_refine_diff_density_min -0.196
_refine_diff_density_rms 0.039
_refine_ls_extinction_method none
_refine_ls_goodness_of_fit_ref 1.023
_refine_ls_hydrogen_treatment constr
_refine_ls_matrix_type full
_refine_ls_number_parameters 268
_refine_ls_number_reflns 3677
_refine_ls_number_restraints 0
_refine_ls_restrained_S_all 1.023
_refine_ls_R_factor_all 0.0436
_refine_ls_R_factor_gt 0.0365
_refine_ls_shift/su_max 0.000
_refine_ls_shift/su_mean 0.000
_refine_ls_structure_factor_coef Fsqd
_refine_ls_weighting_details
;
 w=1/[\s^2^(Fo^2^)+(0.0497P)^2^+2.9773P]
 where P=(Fo^2^+2Fc^2^)/3
;
_refine_ls_weighting_scheme calc
_refine_ls_wR_factor_gt 0.0942
_refine_ls_wR_factor_ref 0.0992
_reflns_Friedel_coverage 0.000
_reflns_number_gt 3145
_reflns_number_total 3677
_reflns_threshold_expression 'I > 2\s(I)'
_cod_data_source_file c7cc05437h2.cif
_cod_data_source_block 14hhe03
_cod_database_code 7120567
_shelx_space_group_comment
;
The symmetry employed for this shelxl refinement is uniquely defined
by the following loop, which should always be used as a source of
symmetry information in preference to the above space-group names.
They are only intended as comments.
;
_shelx_estimated_absorpt_t_min 0.757
_shelx_estimated_absorpt_t_max 0.906
_shelxl_version_number 2012-9

loop_
_space_group_symop_operation_xyz
'x, y, z'
'-x, y, -z+1/2'
'x+1/2, y+1/2, z'
'-x+1/2, y+1/2, -z+1/2'
'-x, -y, -z'
'x, -y, z-1/2'
'-x+1/2, -y+1/2, -z'
'x+1/2, -y+1/2, z-1/2'

loop_
_atom_site_label
_atom_site_type_symbol
_atom_site_fract_x
_atom_site_fract_y
_atom_site_fract_z
_atom_site_U_iso_or_equiv
_atom_site_adp_type
_atom_site_occupancy
_atom_site_site_symmetry_order
_atom_site_calc_flag
_atom_site_refinement_flags_posn
_atom_site_refinement_flags_adp
F1 F 0.35951(4) 0.65412(8) 0.03143(5) 0.0302(2) Uani 1 1 d . .
F2 F 0.27486(4) 0.56750(8) -0.06984(5) 0.0283(2) Uani 1 1 d . .
N1 N 0.31294(5) 0.47168(11) 0.06449(7) 0.0217(3) Uani 1 1 d . .
N2 N 0.37393(5) 0.45779(11) -0.02522(7) 0.0224(3) Uani 1 1 d . .
N3 N 0.44817(6) -0.06366(11) 0.17661(8) 0.0290(3) Uani 1 1 d . .
C1 C 0.28086(6) 0.51660(13) 0.10871(8) 0.0238(3) Uani 1 1 d . .
C2 C 0.27492(6) 0.42292(13) 0.16133(8) 0.0248(3) Uani 1 1 d . .
C3 C 0.30430(7) 0.31680(13) 0.14802(8) 0.0242(3) Uani 1 1 d . .
C4 C 0.32929(6) 0.34813(13) 0.08820(8) 0.0219(3) Uani 1 1 d . .
C5 C 0.36955(6) 0.28358(13) 0.05944(8) 0.0217(3) Uani 1 1 d . .
C6 C 0.39261(6) 0.33698(13) 0.00447(8) 0.0222(3) Uani 1 1 d . .
C7 C 0.43543(6) 0.29319(14) -0.03097(8) 0.0245(3) Uani 1 1 d . .
C8 C 0.44039(6) 0.38661(15) -0.08201(8) 0.0270(3) Uani 1 1 d . .
C9 C 0.40282(6) 0.48760(14) -0.07597(8) 0.0252(3) Uani 1 1 d . .
C10 C 0.39508(6) 0.16143(13) 0.09787(8) 0.0223(3) Uani 1 1 d . .
C11 C 0.36997(7) 0.04871(13) 0.06472(9) 0.0263(3) Uani 1 1 d . .
H11 H 0.3341 0.0447 0.0144 0.032 Uiso 1 1 calc R U
C12 C 0.39808(7) -0.06052(14) 0.10622(9) 0.0302(3) Uani 1 1 d . .
H12 H 0.3800 -0.1377 0.0823 0.036 Uiso 1 1 calc R U
C13 C 0.47290(7) 0.04735(13) 0.21088(8) 0.0241(3) Uani 1 1 d . .
C14 C 0.44802(7) 0.16254(13) 0.17384(8) 0.0229(3) Uani 1 1 d . .
C15 C 0.47527(7) 0.27705(13) 0.21345(8) 0.0237(3) Uani 1 1 d . .
H15 H 0.4583 0.3540 0.1879 0.028 Uiso 1 1 calc R U
C17 C 0.25809(7) 0.64773(14) 0.10122(9) 0.0299(3) Uani 1 1 d . .
H17A H 0.2942 0.7040 0.1240 0.045 Uiso 1 1 calc R U
H17B H 0.2307 0.6577 0.1318 0.045 Uiso 1 1 calc R U
H17C H 0.2344 0.6677 0.0430 0.045 Uiso 1 1 calc R U
C18 C 0.24322(7) 0.43851(15) 0.22093(9) 0.0295(3) Uani 1 1 d . .
H18A H 0.2550 0.5206 0.2482 0.035 Uiso 1 1 calc R U
H18B H 0.2591 0.3738 0.2641 0.035 Uiso 1 1 calc R U
C19 C 0.17160(8) 0.42967(18) 0.18122(11) 0.0408(4) Uani 1 1 d . .
H19A H 0.1551 0.4970 0.1410 0.061 Uiso 1 1 calc R U
H19B H 0.1542 0.4371 0.2238 0.061 Uiso 1 1 calc R U
H19C H 0.1594 0.3492 0.1533 0.061 Uiso 1 1 calc R U
C20 C 0.30749(8) 0.19422(14) 0.19021(9) 0.0321(3) Uani 1 1 d . .
H20A H 0.2824 0.1985 0.2242 0.048 Uiso 1 1 calc R U
H20B H 0.3514 0.1754 0.2252 0.048 Uiso 1 1 calc R U
H20C H 0.2907 0.1286 0.1487 0.048 Uiso 1 1 calc R U
C21 C 0.46967(7) 0.17112(15) -0.01647(9) 0.0301(3) Uani 1 1 d . .
H21A H 0.4972 0.1692 -0.0473 0.045 Uiso 1 1 calc R U
H21B H 0.4391 0.1030 -0.0351 0.045 Uiso 1 1 calc R U
H21C H 0.4952 0.1614 0.0425 0.045 Uiso 1 1 calc R U
C22 C 0.47374(7) 0.38487(17) -0.14065(9) 0.0344(4) Uani 1 1 d . .
H22A H 0.5072 0.3207 -0.1230 0.041 Uiso 1 1 calc R U
H22B H 0.4939 0.4666 -0.1395 0.041 Uiso 1 1 calc R U
C23 C 0.42732(9) 0.3567(2) -0.22868(10) 0.0460(5) Uani 1 1 d . .
H23A H 0.4097 0.2733 -0.2306 0.069 Uiso 1 1 calc R U
H23B H 0.4494 0.3607 -0.2664 0.069 Uiso 1 1 calc R U
H23C H 0.3932 0.4182 -0.2453 0.069 Uiso 1 1 calc R U
C24 C 0.39674(7) 0.61159(15) -0.11633(9) 0.0320(3) Uani 1 1 d . .
H24A H 0.3670 0.6631 -0.1026 0.048 Uiso 1 1 calc R U
H24B H 0.3812 0.6007 -0.1762 0.048 Uiso 1 1 calc R U
H24C H 0.4380 0.6525 -0.0967 0.048 Uiso 1 1 calc R U
B1 B 0.32925(8) 0.54271(15) -0.00106(9) 0.0231(3) Uani 1 1 d . .

loop_
_atom_site_aniso_label
_atom_site_aniso_U_11
_atom_site_aniso_U_22
_atom_site_aniso_U_33
_atom_site_aniso_U_23
_atom_site_aniso_U_13
_atom_site_aniso_U_12
F1 0.0376(5) 0.0199(4) 0.0320(4) -0.0033(3) 0.0123(4) -0.0051(4)
F2 0.0293(4) 0.0287(5) 0.0229(4) 0.0045(3) 0.0057(3) 0.0058(4)
N1 0.0239(6) 0.0191(6) 0.0199(5) -0.0006(4) 0.0059(4) 0.0012(5)
N2 0.0241(6) 0.0210(6) 0.0200(5) 0.0018(5) 0.0063(4) -0.0008(5)
N3 0.0340(7) 0.0183(6) 0.0288(6) -0.0015(5) 0.0056(5) -0.0007(5)
C1 0.0237(7) 0.0236(7) 0.0203(6) -0.0030(5) 0.0041(5) 0.0009(6)
C2 0.0252(7) 0.0261(7) 0.0211(6) -0.0031(5) 0.0066(5) -0.0015(6)
C3 0.0270(7) 0.0229(7) 0.0206(6) -0.0020(5) 0.0069(5) -0.0026(6)
C4 0.0247(7) 0.0181(7) 0.0194(6) -0.0006(5) 0.0049(5) -0.0009(5)
C5 0.0241(7) 0.0194(7) 0.0176(6) -0.0027(5) 0.0037(5) -0.0017(6)
C6 0.0241(7) 0.0193(7) 0.0192(6) -0.0005(5) 0.0040(5) 0.0009(5)
C7 0.0219(7) 0.0276(7) 0.0210(6) -0.0018(6) 0.0048(5) 0.0002(6)
C8 0.0216(7) 0.0332(8) 0.0240(7) 0.0006(6) 0.0064(5) -0.0004(6)
C9 0.0233(7) 0.0279(8) 0.0206(6) 0.0016(6) 0.0045(5) -0.0023(6)
C10 0.0255(7) 0.0199(7) 0.0214(6) -0.0003(5) 0.0088(5) 0.0009(6)
C11 0.0288(7) 0.0223(7) 0.0232(7) -0.0023(6) 0.0050(6) 0.0005(6)
C12 0.0342(8) 0.0200(7) 0.0305(7) -0.0047(6) 0.0061(6) -0.0032(6)
C13 0.0295(7) 0.0175(7) 0.0239(7) -0.0010(5) 0.0087(6) -0.0005(6)
C14 0.0277(7) 0.0193(7) 0.0210(6) 0.0001(5) 0.0088(5) 0.0007(6)
C15 0.0296(7) 0.0166(7) 0.0229(6) 0.0011(5) 0.0079(6) 0.0013(6)
C17 0.0348(8) 0.0244(8) 0.0296(7) -0.0001(6) 0.0117(6) 0.0068(6)
C18 0.0334(8) 0.0301(8) 0.0266(7) -0.0034(6) 0.0131(6) 0.0011(6)
C19 0.0357(9) 0.0494(11) 0.0410(9) -0.0111(8) 0.0189(7) -0.0060(8)
C20 0.0457(9) 0.0245(8) 0.0317(8) 0.0015(6) 0.0209(7) -0.0012(7)
C21 0.0303(7) 0.0301(8) 0.0295(7) -0.0006(6) 0.0111(6) 0.0057(6)
C22 0.0287(7) 0.0451(10) 0.0322(8) 0.0050(7) 0.0149(6) 0.0038(7)
C23 0.0412(9) 0.0702(13) 0.0320(9) -0.0010(9) 0.0200(7) 0.0041(9)
C24 0.0325(8) 0.0316(8) 0.0305(7) 0.0080(6) 0.0105(6) -0.0017(7)
B1 0.0266(8) 0.0189(8) 0.0211(7) 0.0006(6) 0.0063(6) 0.0008(6)

loop_
_atom_type_symbol
_atom_type_description
_atom_type_scat_dispersion_real
_atom_type_scat_dispersion_imag
_atom_type_scat_source
C C 0.0181 0.0091 'International Tables Vol C Tables 4.2.6.8 and 6.1.1.4'
H H 0.0000 0.0000 'International Tables Vol C Tables 4.2.6.8 and 6.1.1.4'
B B 0.0090 0.0039 'International Tables Vol C Tables 4.2.6.8 and 6.1.1.4'
N N 0.0311 0.0180 'International Tables Vol C Tables 4.2.6.8 and 6.1.1.4'
F F 0.0727 0.0534 'International Tables Vol C Tables 4.2.6.8 and 6.1.1.4'

loop_
_geom_angle_atom_site_label_1
_geom_angle_atom_site_label_2
_geom_angle_atom_site_label_3
_geom_angle
_geom_angle_site_symmetry_1
_geom_angle_site_symmetry_3
C1 N1 C4 108.13(11) . .
C1 N1 B1 126.68(12) . .
C4 N1 B1 125.19(11) . .
C9 N2 C6 108.00(12) . .
C9 N2 B1 126.37(12) . .
C6 N2 B1 125.61(11) . .
C12 N3 C13 117.12(12) . .
N1 C1 C2 109.63(12) . .
N1 C1 C17 122.55(13) . .
C2 C1 C17 127.80(13) . .
C3 C2 C1 107.35(12) . .
C3 C2 C18 127.48(13) . .
C1 C2 C18 125.16(13) . .
C2 C3 C4 107.01(12) . .
C2 C3 C20 124.81(13) . .
C4 C3 C20 128.18(13) . .
N1 C4 C5 120.14(12) . .
N1 C4 C3 107.84(12) . .
C5 C4 C3 131.63(13) . .
C6 C5 C4 121.99(13) . .
C6 C5 C10 119.23(12) . .
C4 C5 C10 118.24(12) . .
C5 C6 N2 119.66(12) . .
C5 C6 C7 132.58(13) . .
N2 C6 C7 107.76(12) . .
C8 C7 C6 106.72(13) . .
C8 C7 C21 125.18(13) . .
C6 C7 C21 128.10(13) . .
C7 C8 C9 107.56(13) . .
C7 C8 C22 128.97(14) . .
C9 C8 C22 123.27(14) . .
N2 C9 C8 109.93(13) . .
N2 C9 C24 123.42(13) . .
C8 C9 C24 126.61(13) . .
C11 C10 C14 118.39(12) . .
C11 C10 C5 123.91(12) . .
C14 C10 C5 117.70(12) . .
C10 C11 C12 118.97(13) . .
C10 C11 H11 120.5 . .
C12 C11 H11 120.5 . .
N3 C12 C11 124.56(13) . .
N3 C12 H12 117.7 . .
C11 C12 H12 117.7 . .
N3 C13 C14 122.62(12) . .
N3 C13 C13 118.56(8) . 2_655
C14 C13 C13 118.82(8) . 2_655
C13 C14 C10 118.34(12) . .
C13 C14 C15 120.30(13) . .
C10 C14 C15 121.35(12) . .
C15 C15 C14 120.87(8) 2_655 .
C15 C15 H15 119.6 2_655 .
C14 C15 H15 119.6 . .
C1 C17 H17A 109.5 . .
C1 C17 H17B 109.5 . .
H17A C17 H17B 109.5 . .
C1 C17 H17C 109.5 . .
H17A C17 H17C 109.5 . .
H17B C17 H17C 109.5 . .
C2 C18 C19 113.88(12) . .
C2 C18 H18A 108.8 . .
C19 C18 H18A 108.8 . .
C2 C18 H18B 108.8 . .
C19 C18 H18B 108.8 . .
H18A C18 H18B 107.7 . .
C18 C19 H19A 109.5 . .
C18 C19 H19B 109.5 . .
H19A C19 H19B 109.5 . .
C18 C19 H19C 109.5 . .
H19A C19 H19C 109.5 . .
H19B C19 H19C 109.5 . .
C3 C20 H20A 109.5 . .
C3 C20 H20B 109.5 . .
H20A C20 H20B 109.5 . .
C3 C20 H20C 109.5 . .
H20A C20 H20C 109.5 . .
H20B C20 H20C 109.5 . .
C7 C21 H21A 109.5 . .
C7 C21 H21B 109.5 . .
H21A C21 H21B 109.5 . .
C7 C21 H21C 109.5 . .
H21A C21 H21C 109.5 . .
H21B C21 H21C 109.5 . .
C8 C22 C23 110.70(13) . .
C8 C22 H22A 109.5 . .
C23 C22 H22A 109.5 . .
C8 C22 H22B 109.5 . .
C23 C22 H22B 109.5 . .
H22A C22 H22B 108.1 . .
C22 C23 H23A 109.5 . .
C22 C23 H23B 109.5 . .
H23A C23 H23B 109.5 . .
C22 C23 H23C 109.5 . .
H23A C23 H23C 109.5 . .
H23B C23 H23C 109.5 . .
C9 C24 H24A 109.5 . .
C9 C24 H24B 109.5 . .
H24A C24 H24B 109.5 . .
C9 C24 H24C 109.5 . .
H24A C24 H24C 109.5 . .
H24B C24 H24C 109.5 . .
F2 B1 F1 109.40(12) . .
F2 B1 N1 110.32(12) . .
F1 B1 N1 110.23(11) . .
F2 B1 N2 110.11(11) . .
F1 B1 N2 109.80(12) . .
N1 B1 N2 106.96(11) . .

loop_
_geom_bond_atom_site_label_1
_geom_bond_atom_site_label_2
_geom_bond_distance
_geom_bond_site_symmetry_2
F1 B1 1.3918(18) .
F2 B1 1.3896(17) .
N1 C1 1.3517(18) .
N1 C4 1.3987(18) .
N1 B1 1.5453(19) .
N2 C9 1.3420(18) .
N2 C6 1.4033(17) .
N2 B1 1.5520(19) .
N3 C12 1.327(2) .
N3 C13 1.3584(18) .
C1 C2 1.409(2) .
C1 C17 1.491(2) .
C2 C3 1.391(2) .
C2 C18 1.500(2) .
C3 C4 1.4211(19) .
C3 C20 1.500(2) .
C4 C5 1.399(2) .
C5 C6 1.3938(19) .
C5 C10 1.4892(19) .
C6 C7 1.434(2) .
C7 C8 1.381(2) .
C7 C21 1.500(2) .
C8 C9 1.417(2) .
C8 C22 1.505(2) .
C9 C24 1.490(2) .
C10 C11 1.371(2) .
C10 C14 1.4185(19) .
C11 C12 1.401(2) .
C11 H11 0.9500 .
C12 H12 0.9500 .
C13 C14 1.4128(19) .
C13 C13 1.457(3) 2_655
C14 C15 1.4336(19) .
C15 C15 1.348(3) 2_655
C15 H15 0.9500 .
C17 H17A 0.9800 .
C17 H17B 0.9800 .
C17 H17C 0.9800 .
C18 C19 1.525(2) .
C18 H18A 0.9900 .
C18 H18B 0.9900 .
C19 H19A 0.9800 .
C19 H19B 0.9800 .
C19 H19C 0.9800 .
C20 H20A 0.9800 .
C20 H20B 0.9800 .
C20 H20C 0.9800 .
C21 H21A 0.9800 .
C21 H21B 0.9800 .
C21 H21C 0.9800 .
C22 C23 1.534(2) .
C22 H22A 0.9900 .
C22 H22B 0.9900 .
C23 H23A 0.9800 .
C23 H23B 0.9800 .
C23 H23C 0.9800 .
C24 H24A 0.9800 .
C24 H24B 0.9800 .
C24 H24C 0.9800 .

loop_
_geom_torsion_atom_site_label_1
_geom_torsion_atom_site_label_2
_geom_torsion_atom_site_label_3
_geom_torsion_atom_site_label_4
_geom_torsion
_geom_torsion_site_symmetry_1
_geom_torsion_site_symmetry_4
C4 N1 C1 C2 -0.76(15) . .
B1 N1 C1 C2 179.27(12) . .
C4 N1 C1 C17 177.80(12) . .
B1 N1 C1 C17 -2.2(2) . .
N1 C1 C2 C3 -0.35(16) . .
C17 C1 C2 C3 -178.81(13) . .
N1 C1 C2 C18 178.86(12) . .
C17 C1 C2 C18 0.4(2) . .
C1 C2 C3 C4 1.29(15) . .
C18 C2 C3 C4 -177.89(13) . .
C1 C2 C3 C20 -178.48(13) . .
C18 C2 C3 C20 2.3(2) . .
C1 N1 C4 C5 -172.12(12) . .
B1 N1 C4 C5 7.85(19) . .
C1 N1 C4 C3 1.56(14) . .
B1 N1 C4 C3 -178.47(12) . .
C2 C3 C4 N1 -1.76(15) . .
C20 C3 C4 N1 178.00(14) . .
C2 C3 C4 C5 170.92(14) . .
C20 C3 C4 C5 -9.3(2) . .
N1 C4 C5 C6 -2.5(2) . .
C3 C4 C5 C6 -174.48(13) . .
N1 C4 C5 C10 168.92(11) . .
C3 C4 C5 C10 -3.0(2) . .
C4 C5 C6 N2 -1.79(19) . .
C10 C5 C6 N2 -173.18(11) . .
C4 C5 C6 C7 177.26(14) . .
C10 C5 C6 C7 5.9(2) . .
C9 N2 C6 C5 179.47(12) . .
B1 N2 C6 C5 1.16(19) . .
C9 N2 C6 C7 0.20(14) . .
B1 N2 C6 C7 -178.10(12) . .
C5 C6 C7 C8 179.60(14) . .
N2 C6 C7 C8 -1.27(15) . .
C5 C6 C7 C21 -1.0(2) . .
N2 C6 C7 C21 178.14(13) . .
C6 C7 C8 C9 1.80(15) . .
C21 C7 C8 C9 -177.63(13) . .
C6 C7 C8 C22 -173.16(14) . .
C21 C7 C8 C22 7.4(2) . .
C6 N2 C9 C8 0.93(15) . .
B1 N2 C9 C8 179.22(12) . .
C6 N2 C9 C24 -177.04(12) . .
B1 N2 C9 C24 1.2(2) . .
C7 C8 C9 N2 -1.75(16) . .
C22 C8 C9 N2 173.57(13) . .
C7 C8 C9 C24 176.14(13) . .
C22 C8 C9 C24 -8.5(2) . .
C6 C5 C10 C11 -90.56(17) . .
C4 C5 C10 C11 97.73(16) . .
C6 C5 C10 C14 90.31(16) . .
C4 C5 C10 C14 -81.40(16) . .
C14 C10 C11 C12 -1.1(2) . .
C5 C10 C11 C12 179.80(14) . .
C13 N3 C12 C11 1.1(2) . .
C10 C11 C12 N3 0.0(2) . .
C12 N3 C13 C14 -1.1(2) . .
C12 N3 C13 C13 178.67(16) . 2_655
N3 C13 C14 C10 0.0(2) . .
C13 C13 C14 C10 -179.71(15) 2_655 .
N3 C13 C14 C15 178.86(13) . .
C13 C13 C14 C15 -0.9(2) 2_655 .
C11 C10 C14 C13 1.0(2) . .
C5 C10 C14 C13 -179.77(12) . .
C11 C10 C14 C15 -177.76(13) . .
C5 C10 C14 C15 1.4(2) . .
C13 C14 C15 C15 -0.3(3) . 2_655
C10 C14 C15 C15 178.52(16) . 2_655
C3 C2 C18 C19 -100.76(18) . .
C1 C2 C18 C19 80.20(19) . .
C7 C8 C22 C23 97.15(19) . .
C9 C8 C22 C23 -77.1(2) . .
C1 N1 B1 F2 -67.85(17) . .
C4 N1 B1 F2 112.18(14) . .
C1 N1 B1 F1 53.08(17) . .
C4 N1 B1 F1 -126.88(13) . .
C1 N1 B1 N2 172.40(12) . .
C4 N1 B1 N2 -7.56(17) . .
C9 N2 B1 F2 65.19(17) . .
C6 N2 B1 F2 -116.82(13) . .
C9 N2 B1 F1 -55.33(17) . .
C6 N2 B1 F1 122.66(13) . .
C9 N2 B1 N1 -174.93(12) . .
C6 N2 B1 N1 3.06(17) . .
